data_7224040
loop_
_publ_author_name
'Han, Xiang-Bin'
'Hu, Pan'
'Shi, Chao'
'Zhang, Wen'

_publ_section_title
;
 1,4-Diazabicyclo[2.2.2]octane-based disalts showing non-centrosymmetric
 structures and phase transition behaviors
;
_journal_issue 9
_journal_name_full CrystEngComm
_journal_page_first 1563
_journal_paper_doi 10.1039/C5CE02066B
_journal_volume 18
_journal_year 2016
_chemical_formula_moiety 'C6 H14 N2, 2(B F4), H2 O'
_chemical_formula_sum 'C6 H16 B2 F8 N2 O'
_chemical_formula_weight 305.83
_space_group_crystal_system orthorhombic
_space_group_IT_number 29
_space_group_name_Hall 'P 2c -2ac'
_space_group_name_H-M_alt 'P c a 21'
_symmetry_space_group_name_Hall 'P 2c -2ac'
_symmetry_space_group_name_H-M 'P c a 21'
_atom_sites_solution_hydrogens mixed
_audit_creation_method SHELXL-2014/7
_audit_update_record
;
2015-12-26 deposited with the CCDC.
2016-01-27 downloaded from the CCDC.
;
_cell_angle_alpha 90
_cell_angle_beta 90
_cell_angle_gamma 90
_cell_formula_units_Z 4
_cell_length_a 13.0629(4)
_cell_length_b 7.8370(2)
_cell_length_c 11.6838(3)
_cell_measurement_reflns_used 6826
_cell_measurement_temperature 203(2)
_cell_measurement_theta_max 68.269
_cell_measurement_theta_min 5.645
_cell_volume 1196.12(6)
_computing_structure_refinement 'SHELXL-2014/7 (Sheldrick, 2014)'
_diffrn_ambient_temperature 203(2)
_diffrn_measured_fraction_theta_full 0.995
_diffrn_measured_fraction_theta_max 0.995
_diffrn_measurement_device_type 'CCD area detector'
_diffrn_measurement_method 'phi and omega scans'
_diffrn_radiation_type CuK\a
_diffrn_radiation_wavelength 1.54178
_diffrn_reflns_av_R_equivalents 0.0378
_diffrn_reflns_av_unetI/netI 0.0338
_diffrn_reflns_laue_measured_fraction_full 0.995
_diffrn_reflns_laue_measured_fraction_max 0.995
_diffrn_reflns_limit_h_max 15
_diffrn_reflns_limit_h_min -15
_diffrn_reflns_limit_k_max 9
_diffrn_reflns_limit_k_min -8
_diffrn_reflns_limit_l_max 14
_diffrn_reflns_limit_l_min -11
_diffrn_reflns_number 8326
_diffrn_reflns_point_group_measured_fraction_full 0.995
_diffrn_reflns_point_group_measured_fraction_max 0.995
_diffrn_reflns_theta_full 67.679
_diffrn_reflns_theta_max 68.269
_diffrn_reflns_theta_min 5.645
_exptl_absorpt_coefficient_mu 1.761
_exptl_absorpt_correction_type none
_exptl_crystal_colour colorless
_exptl_crystal_density_diffrn 1.698
_exptl_crystal_description block
_exptl_crystal_F_000 624
_exptl_crystal_size_max 0.2
_exptl_crystal_size_mid 0.2
_exptl_crystal_size_min 0.2
_refine_diff_density_max 0.370
_refine_diff_density_min -0.448
_refine_diff_density_rms 0.103
_refine_ls_abs_structure_details
;
 Refined as an inversion twin.
;
_refine_ls_abs_structure_Flack 0.2(7)
_refine_ls_extinction_coef 0.030(6)
_refine_ls_extinction_expression Fc^*^=kFc[1+0.001xFc^2^\l^3^/sin(2\q)]^-1/4^
_refine_ls_extinction_method 'SHELXL-2014/7 (Sheldrick 2014'
_refine_ls_goodness_of_fit_ref 1.052
_refine_ls_hydrogen_treatment mixed
_refine_ls_matrix_type full
_refine_ls_number_parameters 217
_refine_ls_number_reflns 1813
_refine_ls_number_restraints 7
_refine_ls_restrained_S_all 1.055
_refine_ls_R_factor_all 0.0884
_refine_ls_R_factor_gt 0.0873
_refine_ls_shift/su_max 0.000
_refine_ls_shift/su_mean 0.000
_refine_ls_structure_factor_coef Fsqd
_refine_ls_weighting_details 'w=1/[\s^2^(Fo^2^)+(0.0834P)^2^+6.6453P] where P=(Fo^2^+2Fc^2^)/3'
_refine_ls_weighting_scheme calc
_refine_ls_wR_factor_gt 0.2236
_refine_ls_wR_factor_ref 0.2244
_reflns_Friedel_coverage 0.897
_reflns_friedel_fraction_full 0.996
_reflns_friedel_fraction_max 0.996
_reflns_number_gt 1784
_reflns_number_total 2189
_reflns_threshold_expression 'I > 2\s(I)'
_cod_data_source_file c5ce02066b2.cif
_cod_data_source_block 203
_cod_depositor_comments 'Adding full bibliography for 7224040--7224043.cif.'
_cod_database_code 7224040
_shelx_shelxl_version_number 2014/7
_shelx_space_group_comment
;
The symmetry employed for this shelxl refinement is uniquely defined
by the following loop, which should always be used as a source of
symmetry information in preference to the above space-group names.
They are only intended as comments.
;

loop_
_space_group_symop_operation_xyz
'x, y, z'
'-x, -y, z+1/2'
'-x+1/2, y, z+1/2'
'x+1/2, -y, z'

loop_
_atom_site_label
_atom_site_type_symbol
_atom_site_fract_x
_atom_site_fract_y
_atom_site_fract_z
_atom_site_U_iso_or_equiv
_atom_site_adp_type
_atom_site_occupancy
_atom_site_site_symmetry_order
_atom_site_calc_flag
_atom_site_refinement_flags_posn
_atom_site_refinement_flags_adp
_atom_site_refinement_flags_occupancy
_atom_site_disorder_assembly
_atom_site_disorder_group
B1 B 0.2272(7) 0.7183(12) 0.1004(11) 0.027(2) Uani 1 1 d . . . . .
C1 C -0.0426(10) 0.254(2) 0.3363(11) 0.062(4) Uani 1 1 d . . . . .
H1A H -0.0877 0.3284 0.3814 0.074 Uiso 1 1 calc R U . . .
H1B H -0.0814 0.1529 0.3138 0.074 Uiso 1 1 calc R U . . .
C2 C -0.0057(7) 0.3489(11) 0.2304(10) 0.036(2) Uani 1 1 d . . . . .
H2A H -0.0267 0.2867 0.1615 0.043 Uiso 1 1 calc R U . . .
H2B H -0.0366 0.4628 0.2278 0.043 Uiso 1 1 calc R U . . .
C3 C 0.1153(13) 0.0933(16) 0.3381(14) 0.071(5) Uani 1 1 d . . . . .
H3A H 0.0779 -0.0088 0.3137 0.086 Uiso 1 1 calc R U . . .
H3B H 0.1732 0.0570 0.3855 0.086 Uiso 1 1 calc R U . . .
C4 C 0.1542(7) 0.1886(11) 0.2342(10) 0.034(2) Uani 1 1 d . . . . .
H4A H 0.2290 0.1974 0.2371 0.041 Uiso 1 1 calc R U . . .
H4B H 0.1353 0.1272 0.1643 0.041 Uiso 1 1 calc R U . . .
C5 C 0.1038(9) 0.3611(15) 0.4444(10) 0.045(3) Uani 1 1 d . . . . .
H5A H 0.1625 0.3283 0.4919 0.054 Uiso 1 1 calc R U . . .
H5B H 0.0585 0.4335 0.4903 0.054 Uiso 1 1 calc R U . . .
C6 C 0.1404(7) 0.4581(13) 0.3398(10) 0.037(2) Uani 1 1 d . . . . .
H6A H 0.1113 0.5733 0.3398 0.045 Uiso 1 1 calc R U . . .
H6B H 0.2152 0.4682 0.3414 0.045 Uiso 1 1 calc R U . . .
F3 F 0.1202(4) 0.6958(9) 0.1081(7) 0.0539(19) Uani 1 1 d . . . . .
F2 F 0.2727(4) 0.5694(7) 0.1401(7) 0.0481(18) Uani 1 1 d . . . . .
F1 F 0.2554(5) 0.7454(9) -0.0115(7) 0.0536(19) Uani 1 1 d . . . . .
F4 F 0.2568(6) 0.8528(8) 0.1679(8) 0.067(2) Uani 1 1 d . . . . .
B2 B 0.4098(8) 0.2389(12) 0.4217(10) 0.030(2) Uani 0.42(6) 1 d . . P A 1
F5 F 0.392(2) 0.298(3) 0.311(2) 0.019(5) Uani 0.42(6) 1 d . . P A 1
F6 F 0.338(3) 0.320(5) 0.490(3) 0.066(9) Uani 0.42(6) 1 d . . P A 1
F7 F 0.503(2) 0.281(5) 0.468(3) 0.063(9) Uani 0.42(6) 1 d . . P A 1
F8 F 0.387(2) 0.067(2) 0.436(2) 0.045(6) Uani 0.42(6) 1 d . . P A 1
B2' B 0.4098(8) 0.2389(12) 0.4217(10) 0.030(2) Uani 0.58(6) 1 d D . P A 2
F5' F 0.416(2) 0.266(4) 0.305(2) 0.055(8) Uani 0.58(6) 1 d D . P A 2
F6' F 0.374(2) 0.377(3) 0.4850(18) 0.055(6) Uani 0.58(6) 1 d D . P A 2
F7' F 0.5044(18) 0.190(5) 0.4508(18) 0.087(9) Uani 0.58(6) 1 d D . P A 2
F8' F 0.339(3) 0.108(3) 0.4377(18) 0.073(8) Uani 0.58(6) 1 d D . P A 2
N1 N 0.0471(6) 0.2040(10) 0.4056(8) 0.034(2) Uani 1 1 d . . . . .
H1 H 0.0232 0.1404 0.4737 0.041 Uiso 1 1 calc R U . . .
N2 N 0.1075(6) 0.3639(9) 0.2335(8) 0.0298(18) Uani 1 1 d . . . . .
H2 H 0.1312 0.4268 0.1650 0.036 Uiso 1 1 calc R U . . .
O1 O 0.0702(8) 0.0591(10) 0.6197(8) 0.054(2) Uani 1 1 d D . . . .
H1WB H 0.054(10) 0.140(13) 0.665(11) 0.065 Uiso 1 1 d D U . . .
H1WA H 0.118(8) 0.010(16) 0.658(11) 0.065 Uiso 1 1 d D U . . .

loop_
_atom_site_aniso_label
_atom_site_aniso_U_11
_atom_site_aniso_U_22
_atom_site_aniso_U_33
_atom_site_aniso_U_23
_atom_site_aniso_U_13
_atom_site_aniso_U_12
B1 0.022(4) 0.023(5) 0.037(6) 0.010(5) -0.012(4) -0.002(3)
C1 0.060(7) 0.091(10) 0.034(7) -0.019(7) 0.003(6) -0.017(7)
C2 0.045(5) 0.025(4) 0.037(6) -0.009(5) -0.007(5) 0.008(4)
C3 0.103(11) 0.041(6) 0.070(10) 0.016(7) 0.040(9) 0.038(7)
C4 0.036(4) 0.029(4) 0.038(6) -0.002(5) 0.000(5) 0.009(4)
C5 0.057(6) 0.052(6) 0.028(6) -0.011(5) -0.006(5) -0.024(5)
C6 0.038(5) 0.042(5) 0.032(5) 0.001(5) -0.002(4) -0.015(4)
F3 0.034(3) 0.068(4) 0.059(5) 0.008(4) 0.004(3) 0.001(3)
F2 0.040(3) 0.038(3) 0.066(5) 0.014(3) -0.007(3) 0.002(2)
F1 0.040(3) 0.071(4) 0.050(4) 0.018(4) 0.014(3) 0.003(3)
F4 0.082(5) 0.040(3) 0.081(6) -0.018(4) -0.007(4) 0.001(4)
B2 0.044(6) 0.024(5) 0.023(6) -0.002(5) 0.003(5) 0.000(4)
F5 0.019(10) 0.011(8) 0.026(9) -0.001(6) 0.000(7) -0.003(8)
F6 0.10(2) 0.036(16) 0.065(16) -0.029(14) -0.010(16) 0.017(13)
F7 0.054(12) 0.063(17) 0.071(16) 0.001(13) -0.001(11) -0.022(11)
F8 0.030(11) 0.033(8) 0.073(13) 0.004(9) -0.002(9) 0.007(7)
B2' 0.044(6) 0.024(5) 0.023(6) -0.002(5) 0.003(5) 0.000(4)
F5' 0.052(13) 0.066(14) 0.046(10) -0.001(8) 0.004(8) 0.027(9)
F6' 0.095(16) 0.034(10) 0.034(8) -0.011(8) -0.019(9) 0.025(9)
F7' 0.069(11) 0.12(2) 0.070(13) -0.024(13) -0.032(9) 0.065(13)
F8' 0.089(19) 0.053(11) 0.078(12) 0.017(9) -0.016(12) -0.031(13)
N1 0.032(4) 0.034(4) 0.035(5) 0.004(4) 0.006(4) -0.008(3)
N2 0.037(4) 0.022(3) 0.031(5) -0.002(4) -0.004(4) -0.003(3)
O1 0.085(6) 0.039(4) 0.039(5) -0.003(4) 0.001(4) 0.015(4)

loop_
_atom_type_symbol
_atom_type_description
_atom_type_scat_dispersion_real
_atom_type_scat_dispersion_imag
_atom_type_scat_source
C C 0.0181 0.0091 'International Tables Vol C Tables 4.2.6.8 and 6.1.1.4'
H H 0.0000 0.0000 'International Tables Vol C Tables 4.2.6.8 and 6.1.1.4'
B B 0.0090 0.0039 'International Tables Vol C Tables 4.2.6.8 and 6.1.1.4'
F F 0.0727 0.0534 'International Tables Vol C Tables 4.2.6.8 and 6.1.1.4'
N N 0.0311 0.0180 'International Tables Vol C Tables 4.2.6.8 and 6.1.1.4'
O O 0.0492 0.0322 'International Tables Vol C Tables 4.2.6.8 and 6.1.1.4'

loop_
_geom_angle_atom_site_label_1
_geom_angle_atom_site_label_2
_geom_angle_atom_site_label_3
_geom_angle
F4 B1 F1 110.6(9)
F4 B1 F2 109.4(8)
F1 B1 F2 109.4(9)
F4 B1 F3 109.8(9)
F1 B1 F3 110.2(8)
F2 B1 F3 107.3(7)
N1 C1 C2 108.9(10)
N1 C1 H1A 109.9
C2 C1 H1A 109.9
N1 C1 H1B 109.9
C2 C1 H1B 109.9
H1A C1 H1B 108.3
N2 C2 C1 109.5(9)
N2 C2 H2A 109.8
C1 C2 H2A 109.8
N2 C2 H2B 109.8
C1 C2 H2B 109.8
H2A C2 H2B 108.2
N1 C3 C4 110.0(8)
N1 C3 H3A 109.7
C4 C3 H3A 109.7
N1 C3 H3B 109.7
C4 C3 H3B 109.7
H3A C3 H3B 108.2
N2 C4 C3 108.6(8)
N2 C4 H4A 110.0
C3 C4 H4A 110.0
N2 C4 H4B 110.0
C3 C4 H4B 110.0
H4A C4 H4B 108.4
N1 C5 C6 108.8(8)
N1 C5 H5A 109.9
C6 C5 H5A 109.9
N1 C5 H5B 109.9
C6 C5 H5B 109.9
H5A C5 H5B 108.3
N2 C6 C5 109.2(7)
N2 C6 H6A 109.8
C5 C6 H6A 109.8
N2 C6 H6B 109.8
C5 C6 H6B 109.8
H6A C6 H6B 108.3
F7 B2 F6 105.4(19)
F7 B2 F8 112.1(15)
F6 B2 F8 103.2(19)
F7 B2 F5 115.8(17)
F6 B2 F5 105(2)
F8 B2 F5 113.5(17)
F7' B2' F5' 104.1(17)
F7' B2' F6' 113.4(15)
F5' B2' F6' 115.0(16)
F7' B2' F8' 111.8(16)
F5' B2' F8' 106.4(16)
F6' B2' F8' 106.0(14)
C3 N1 C1 110.1(11)
C3 N1 C5 110.2(10)
C1 N1 C5 109.7(9)
C3 N1 H1 108.9
C1 N1 H1 108.9
C5 N1 H1 108.9
C2 N2 C4 109.4(7)
C2 N2 C6 110.1(8)
C4 N2 C6 109.1(8)
C2 N2 H2 109.4
C4 N2 H2 109.4
C6 N2 H2 109.4
H1WB O1 H1WA 100(10)

loop_
_geom_bond_atom_site_label_1
_geom_bond_atom_site_label_2
_geom_bond_distance
B1 F4 1.373(13)
B1 F1 1.375(15)
B1 F2 1.390(11)
B1 F3 1.411(11)
C1 N1 1.478(16)
C1 C2 1.520(18)
C1 H1A 0.9800
C1 H1B 0.9800
C2 N2 1.484(12)
C2 H2A 0.9800
C2 H2B 0.9800
C3 N1 1.472(15)
C3 C4 1.514(17)
C3 H3A 0.9800
C3 H3B 0.9800
C4 N2 1.503(11)
C4 H4A 0.9800
C4 H4B 0.9800
C5 N1 1.507(13)
C5 C6 1.517(15)
C5 H5A 0.9800
C5 H5B 0.9800
C6 N2 1.508(13)
C6 H6A 0.9800
C6 H6B 0.9800
B2 F7 1.38(3)
B2 F6 1.38(4)
B2 F8 1.39(2)
B2 F5 1.40(3)
B2' F7' 1.337(16)
B2' F5' 1.38(2)
B2' F6' 1.390(19)
B2' F8' 1.396(17)
N1 H1 0.9900
N2 H2 0.9900
O1 H1WB 0.85(3)
O1 H1WA 0.86(3)

loop_
_geom_torsion_atom_site_label_1
_geom_torsion_atom_site_label_2
_geom_torsion_atom_site_label_3
_geom_torsion_atom_site_label_4
_geom_torsion
N1 C1 C2 N2 -1.8(13)
N1 C3 C4 N2 -1.5(16)
N1 C5 C6 N2 0.0(12)
C4 C3 N1 C1 61.4(15)
C4 C3 N1 C5 -59.7(15)
C2 C1 N1 C3 -59.4(13)
C2 C1 N1 C5 62.1(12)
C6 C5 N1 C3 60.5(13)
C6 C5 N1 C1 -60.9(12)
C1 C2 N2 C4 61.0(11)
C1 C2 N2 C6 -58.9(10)
C3 C4 N2 C2 -59.0(13)
C3 C4 N2 C6 61.5(11)
C5 C6 N2 C2 59.7(10)
C5 C6 N2 C4 -60.4(10)
